data_2219216
loop_
_publ_author_name
'Hassan, Ibrahim N.'
'Yamin, Bohari M.'
'Kassim, Mohammad B.'

_publ_section_title
;
 Ethyl 2-(3-benzoylthioureido)acetate
;
_journal_coeditor_code AT2606
_journal_issue 9
_journal_name_full 'Acta Crystallographica Section E'
_journal_page_first o1727
_journal_paper_doi 10.1107/S1600536808024896
_journal_volume 64
_journal_year 2008
_chemical_formula_iupac 'C12 H14 N2 O3 S'
_chemical_formula_moiety 'C12 H14 N2 O3 S'
_chemical_formula_sum 'C12 H14 N2 O3 S'
_chemical_formula_weight 266.31
_chemical_name_systematic
;
Ethyl 2-(3-benzoylthioureido)acetate
;
_space_group_IT_number 14
_symmetry_cell_setting monoclinic
_symmetry_space_group_name_Hall '-P 2ybc'
_symmetry_space_group_name_H-M 'P 1 21/c 1'
_atom_sites_solution_hydrogens geom
_atom_sites_solution_primary direct
_atom_sites_solution_secondary difmap
_audit_creation_method SHELXL-97
_cell_angle_alpha 90.00
_cell_angle_beta 95.600(5)
_cell_angle_gamma 90.00
_cell_formula_units_Z 4
_cell_length_a 11.908(4)
_cell_length_b 7.795(3)
_cell_length_c 14.024(5)
_cell_measurement_reflns_used 2409
_cell_measurement_temperature 298(2)
_cell_measurement_theta_max 25.99
_cell_measurement_theta_min 1.72
_cell_volume 1295.5(8)
_computing_cell_refinement 'SAINT (Bruker, 2000)'
_computing_data_collection 'SMART (Bruker, 2000)'
_computing_data_reduction 'SAINT (Bruker, 2000)'
_computing_molecular_graphics 'SHELXTL (Sheldrick, 2008)'
_computing_publication_material
;
SHELXTL (Sheldrick, 2008), PARST (Nardelli, 1995) and PLATON
(Spek, 2003)
;
_computing_structure_refinement 'SHELXL97 (Sheldrick, 2008)'
_computing_structure_solution 'SHELXS97 (Sheldrick, 2008)'
_diffrn_ambient_temperature 298(2)
_diffrn_measured_fraction_theta_full 0.994
_diffrn_measured_fraction_theta_max 0.994
_diffrn_measurement_device_type
;
Bruker SMART APEX CCD area-detector
;
_diffrn_measurement_method \w
_diffrn_radiation_monochromator graphite
_diffrn_radiation_source 'fine-focus sealed tube'
_diffrn_radiation_type MoK\a
_diffrn_radiation_wavelength 0.71073
_diffrn_reflns_av_R_equivalents 0.0207
_diffrn_reflns_av_sigmaI/netI 0.0246
_diffrn_reflns_limit_h_max 13
_diffrn_reflns_limit_h_min -14
_diffrn_reflns_limit_k_max 9
_diffrn_reflns_limit_k_min -9
_diffrn_reflns_limit_l_max 17
_diffrn_reflns_limit_l_min -16
_diffrn_reflns_number 6762
_diffrn_reflns_theta_full 25.99
_diffrn_reflns_theta_max 25.99
_diffrn_reflns_theta_min 1.72
_exptl_absorpt_coefficient_mu 0.252
_exptl_absorpt_correction_T_max 0.9467
_exptl_absorpt_correction_T_min 0.8930
_exptl_absorpt_correction_type multi-scan
_exptl_absorpt_process_details '(SADABS; Bruker, 2000)'
_exptl_crystal_colour colourless
_exptl_crystal_density_diffrn 1.365
_exptl_crystal_density_method 'not measured'
_exptl_crystal_description block
_exptl_crystal_F_000 560
_exptl_crystal_size_max 0.46
_exptl_crystal_size_mid 0.36
_exptl_crystal_size_min 0.22
_refine_diff_density_max 0.203
_refine_diff_density_min -0.234
_refine_ls_extinction_method none
_refine_ls_goodness_of_fit_ref 1.055
_refine_ls_hydrogen_treatment constr
_refine_ls_matrix_type full
_refine_ls_number_parameters 164
_refine_ls_number_reflns 2537
_refine_ls_number_restraints 0
_refine_ls_restrained_S_all 1.055
_refine_ls_R_factor_all 0.0558
_refine_ls_R_factor_gt 0.0413
_refine_ls_shift/su_max 0.000
_refine_ls_shift/su_mean 0.000
_refine_ls_structure_factor_coef Fsqd
_refine_ls_weighting_details 'calc w=1/[\s^2^(Fo^2^)+(0.0476P)^2^+0.3616P] where P=(Fo^2^+2Fc^2^)/3'
_refine_ls_weighting_scheme calc
_refine_ls_wR_factor_gt 0.1003
_refine_ls_wR_factor_ref 0.1069
_reflns_number_gt 1967
_reflns_number_total 2537
_reflns_threshold_expression I>2\s(I)
_cod_data_source_file at2606.cif
_cod_data_source_block I
_cod_original_sg_symbol_H-M 'P 21/c'
_cod_database_code 2219216
_cod_database_fobs_code 2219216

loop_
_symmetry_equiv_pos_as_xyz
'x, y, z'
'-x, y+1/2, -z+1/2'
'-x, -y, -z'
'x, -y-1/2, z-1/2'

loop_
_atom_site_type_symbol
_atom_site_label
_atom_site_fract_x
_atom_site_fract_y
_atom_site_fract_z
_atom_site_U_iso_or_equiv
_atom_site_adp_type
_atom_site_calc_flag
_atom_site_refinement_flags
_atom_site_occupancy
S S1 0.36516(4) 0.11910(9) 0.60927(4) 0.0632(2) Uani d . 1
O O1 0.01958(11) 0.1765(2) 0.44591(9) 0.0615(4) Uani d . 1
O O2 0.21706(12) 0.0629(2) 0.25554(10) 0.0657(4) Uani d . 1
O O3 0.37578(11) -0.0928(2) 0.25994(9) 0.0626(4) Uani d . 1
N N1 0.15088(12) 0.2028(2) 0.57452(10) 0.0454(4) Uani d . 1
H H1 0.1613 0.2428 0.6319 0.055 Uiso calc R 1
N N2 0.22969(13) 0.0690(2) 0.45050(11) 0.0506(4) Uani d . 1
H H2 0.1650 0.0821 0.4183 0.061 Uiso calc R 1
C C1 -0.03537(15) 0.2974(3) 0.68490(13) 0.0482(5) Uani d . 1
H H1A 0.0242 0.2412 0.7196 0.058 Uiso calc R 1
C C2 -0.11815(16) 0.3747(3) 0.73213(14) 0.0540(5) Uani d . 1
H H2A -0.1145 0.3696 0.7986 0.065 Uiso calc R 1
C C3 -0.20575(16) 0.4590(3) 0.68161(15) 0.0545(5) Uani d . 1
H H3 -0.2610 0.5118 0.7139 0.065 Uiso calc R 1
C C4 -0.21224(16) 0.4658(3) 0.58254(15) 0.0564(5) Uani d . 1
H H4 -0.2714 0.5237 0.5483 0.068 Uiso calc R 1
C C5 -0.13077(15) 0.3864(3) 0.53472(14) 0.0506(5) Uani d . 1
H H5 -0.1361 0.3887 0.4681 0.061 Uiso calc R 1
C C6 -0.04087(14) 0.3032(2) 0.58545(12) 0.0417(4) Uani d . 1
C C7 0.04366(15) 0.2218(3) 0.52873(13) 0.0455(4) Uani d . 1
C C8 0.24393(15) 0.1270(2) 0.53931(13) 0.0438(4) Uani d . 1
C C9 0.31818(16) -0.0154(3) 0.40544(13) 0.0530(5) Uani d . 1
H H9A 0.3234 -0.1342 0.4260 0.064 Uiso calc R 1
H H9B 0.3898 0.0398 0.4250 0.064 Uiso calc R 1
C C10 0.29539(15) -0.0079(3) 0.29841(13) 0.0477(5) Uani d . 1
C C11 0.36926(19) -0.1060(4) 0.15628(15) 0.0689(6) Uani d . 1
H H11A 0.3349 -0.0035 0.1270 0.083 Uiso calc R 1
H H11B 0.3236 -0.2041 0.1345 0.083 Uiso calc R 1
C C12 0.4835(2) -0.1258(5) 0.1294(2) 0.1037(11) Uani d . 1
H H12A 0.5247 -0.0212 0.1424 0.155 Uiso calc R 1
H H12B 0.4808 -0.1518 0.0623 0.155 Uiso calc R 1
H H12C 0.5205 -0.2176 0.1658 0.155 Uiso calc R 1

loop_
_atom_site_aniso_label
_atom_site_aniso_U_11
_atom_site_aniso_U_22
_atom_site_aniso_U_33
_atom_site_aniso_U_12
_atom_site_aniso_U_13
_atom_site_aniso_U_23
S1 0.0420(3) 0.0982(5) 0.0482(3) 0.0141(3) -0.0011(2) -0.0037(3)
O1 0.0460(8) 0.0913(11) 0.0454(8) 0.0093(7) -0.0038(6) -0.0176(7)
O2 0.0519(8) 0.0904(12) 0.0549(8) 0.0172(8) 0.0059(7) 0.0103(8)
O3 0.0517(8) 0.0912(11) 0.0451(8) 0.0174(8) 0.0064(6) -0.0090(7)
N1 0.0373(8) 0.0613(11) 0.0374(8) 0.0036(7) 0.0020(6) -0.0044(7)
N2 0.0394(8) 0.0679(11) 0.0440(9) 0.0061(8) 0.0027(7) -0.0091(8)
C1 0.0392(9) 0.0605(13) 0.0441(10) 0.0027(9) -0.0004(8) 0.0007(9)
C2 0.0479(11) 0.0718(14) 0.0423(10) -0.0006(10) 0.0049(8) -0.0038(10)
C3 0.0431(10) 0.0649(14) 0.0567(12) 0.0026(10) 0.0109(9) -0.0082(10)
C4 0.0413(10) 0.0695(14) 0.0582(12) 0.0115(10) 0.0030(9) 0.0066(10)
C5 0.0427(10) 0.0663(14) 0.0420(10) 0.0027(10) 0.0005(8) 0.0031(9)
C6 0.0340(9) 0.0472(11) 0.0437(9) -0.0023(8) 0.0020(7) -0.0009(8)
C7 0.0403(9) 0.0530(12) 0.0425(10) -0.0013(8) 0.0000(8) -0.0003(8)
C8 0.0403(9) 0.0491(11) 0.0426(10) 0.0020(8) 0.0069(8) 0.0048(8)
C9 0.0486(11) 0.0632(14) 0.0479(11) 0.0103(10) 0.0078(9) -0.0017(10)
C10 0.0407(10) 0.0548(12) 0.0480(10) -0.0036(9) 0.0075(8) -0.0022(9)
C11 0.0648(13) 0.0956(18) 0.0464(12) 0.0088(13) 0.0057(10) -0.0100(12)
C12 0.0712(17) 0.176(3) 0.0673(16) 0.0198(19) 0.0224(13) -0.0087(19)

loop_
_atom_type_symbol
_atom_type_description
_atom_type_scat_dispersion_real
_atom_type_scat_dispersion_imag
_atom_type_scat_source
C C 0.0033 0.0016 'International Tables Vol C Tables 4.2.6.8 and 6.1.1.4'
H H 0.0000 0.0000 'International Tables Vol C Tables 4.2.6.8 and 6.1.1.4'
N N 0.0061 0.0033 'International Tables Vol C Tables 4.2.6.8 and 6.1.1.4'
O O 0.0106 0.0060 'International Tables Vol C Tables 4.2.6.8 and 6.1.1.4'
S S 0.1246 0.1234 'International Tables Vol C Tables 4.2.6.8 and 6.1.1.4'

loop_
_geom_angle_atom_site_label_1
_geom_angle_atom_site_label_2
_geom_angle_atom_site_label_3
_geom_angle
C10 O3 C11 118.29(16)
C7 N1 C8 127.91(15)
C7 N1 H1 116.0
C8 N1 H1 116.0
C8 N2 C9 122.58(15)
C8 N2 H2 118.7
C9 N2 H2 118.7
C2 C1 C6 120.11(17)
C2 C1 H1A 119.9
C6 C1 H1A 119.9
C3 C2 C1 120.33(18)
C3 C2 H2A 119.8
C1 C2 H2A 119.8
C2 C3 C4 120.14(18)
C2 C3 H3 119.9
C4 C3 H3 119.9
C5 C4 C3 119.86(18)
C5 C4 H4 120.1
C3 C4 H4 120.1
C4 C5 C6 120.32(18)
C4 C5 H5 119.8
C6 C5 H5 119.8
C5 C6 C1 119.22(17)
C5 C6 C7 117.04(16)
C1 C6 C7 123.72(16)
O1 C7 N1 122.16(17)
O1 C7 C6 121.65(16)
N1 C7 C6 116.19(15)
N2 C8 N1 116.61(15)
N2 C8 S1 124.54(14)
N1 C8 S1 118.83(14)
N2 C9 C10 110.66(16)
N2 C9 H9A 109.5
C10 C9 H9A 109.5
N2 C9 H9B 109.5
C10 C9 H9B 109.5
H9A C9 H9B 108.1
O2 C10 O3 125.96(18)
O2 C10 C9 125.28(18)
O3 C10 C9 108.75(16)
O3 C11 C12 107.9(2)
O3 C11 H11A 110.1
C12 C11 H11A 110.1
O3 C11 H11B 110.1
C12 C11 H11B 110.1
H11A C11 H11B 108.4
C11 C12 H12A 109.5
C11 C12 H12B 109.5
H12A C12 H12B 109.5
C11 C12 H12C 109.5
H12A C12 H12C 109.5
H12B C12 H12C 109.5

loop_
_geom_bond_atom_site_label_1
_geom_bond_atom_site_label_2
_geom_bond_distance
S1 C8 1.6656(19)
O1 C7 1.221(2)
O2 C10 1.194(2)
O3 C10 1.322(2)
O3 C11 1.452(2)
N1 C7 1.380(2)
N1 C8 1.388(2)
N1 H1 0.8600
N2 C8 1.320(2)
N2 C9 1.439(2)
N2 H2 0.8600
C1 C2 1.379(3)
C1 C6 1.390(2)
C1 H1A 0.9300
C2 C3 1.370(3)
C2 H2A 0.9300
C3 C4 1.385(3)
C3 H3 0.9300
C4 C5 1.379(3)
C4 H4 0.9300
C5 C6 1.387(3)
C5 H5 0.9300
C6 C7 1.485(3)
C9 C10 1.500(3)
C9 H9A 0.9700
C9 H9B 0.9700
C11 C12 1.455(3)
C11 H11A 0.9700
C11 H11B 0.9700
C12 H12A 0.9600
C12 H12B 0.9600
C12 H12C 0.9600

loop_
_geom_hbond_atom_site_label_D
_geom_hbond_atom_site_label_H
_geom_hbond_atom_site_label_A
_geom_hbond_site_symmetry_A
_geom_hbond_distance_DH
_geom_hbond_distance_HA
_geom_hbond_distance_DA
_geom_hbond_angle_DHA
_geom_hbond_publ_flag
N2 H2 O1 1_555 0.86 1.95 2.633(2) 135 yes
N2 H2 O2 1_555 0.86 2.43 2.724(2) 101 yes
C9 H9B S1 1_555 0.97 2.70 3.045(2) 101 yes
N1 H1 O2 4_566 0.86 2.35 3.164(2) 158 yes
C2 H2A O1 4_566 0.93 2.51 3.298(3) 143 yes

loop_
_geom_torsion_atom_site_label_1
_geom_torsion_atom_site_label_2
_geom_torsion_atom_site_label_3
_geom_torsion_atom_site_label_4
_geom_torsion
C6 C1 C2 C3 -0.6(3)
C1 C2 C3 C4 0.6(3)
C2 C3 C4 C5 0.5(3)
C3 C4 C5 C6 -1.5(3)
C4 C5 C6 C1 1.5(3)
C4 C5 C6 C7 -179.66(19)
C2 C1 C6 C5 -0.5(3)
C2 C1 C6 C7 -179.21(19)
C8 N1 C7 O1 -3.0(3)
C8 N1 C7 C6 177.93(17)
C5 C6 C7 O1 -24.7(3)
C1 C6 C7 O1 154.1(2)
C5 C6 C7 N1 154.41(18)
C1 C6 C7 N1 -26.8(3)
C9 N2 C8 N1 -178.79(17)
C9 N2 C8 S1 2.7(3)
C7 N1 C8 N2 1.6(3)
C7 N1 C8 S1 -179.77(16)
C8 N2 C9 C10 -158.69(18)
C11 O3 C10 O2 -1.2(3)
C11 O3 C10 C9 178.55(19)
N2 C9 C10 O2 2.4(3)
N2 C9 C10 O3 -177.34(17)
C10 O3 C11 C12 153.0(2)

loop_
_cod_related_entry_id
_cod_related_entry_database
_cod_related_entry_code
1 ChemSpider 24740567
